data_2217403
loop_
_publ_author_name
' Meng, Fa-Yan'
'Teng, Lei'
'Chen, Xue Mei'
'Zhao, Bi Lin'
'Jiao, Ping'

_publ_section_title
;
 Diacetatobis[1,3-bis(benzimidazol-2-yl)benzene]zinc(II) dihydrate
;
_journal_coeditor_code BG2142
_journal_issue 2
_journal_name_full 'Acta Crystallographica Section E'
_journal_page_first m319
_journal_page_last m319
_journal_paper_doi 10.1107/S160053680706878X
_journal_volume 64
_journal_year 2008
_chemical_formula_iupac '[Zn (C2 H3 O2)2 (C20 H14 N4)2], 2H2 O'
_chemical_formula_moiety 'C44 H34 N8 O4 Zn, 2(H2 O)'
_chemical_formula_sum 'C44 H38 N8 O6 Zn'
_chemical_formula_weight 840.19
_chemical_name_systematic
;
Diacetatobis[1,3-bis(benzimidazol-2-yl)benzene]zinc(II) dihydrate
;
_space_group_IT_number 60
_symmetry_cell_setting orthorhombic
_symmetry_space_group_name_Hall '-P 2n 2ab'
_symmetry_space_group_name_H-M 'P b c n'
_atom_sites_solution_hydrogens geom
_atom_sites_solution_primary direct
_atom_sites_solution_secondary difmap
_audit_creation_method SHELXL-97
_cell_angle_alpha 90.00
_cell_angle_beta 90.00
_cell_angle_gamma 90.00
_cell_formula_units_Z 4
_cell_length_a 14.1429(3)
_cell_length_b 16.7005(4)
_cell_length_c 16.5588(3)
_cell_measurement_reflns_used 29371
_cell_measurement_temperature 153(2)
_cell_measurement_theta_max 27.47
_cell_measurement_theta_min 3.09
_cell_volume 3911.08(14)
_computing_cell_refinement 'RAPID-AUTO (Rigaku 2004)'
_computing_data_collection 'RAPID-AUTO (Rigaku 2004)'
_computing_data_reduction 'RAPID-AUTO (Rigaku 2004)'
_computing_molecular_graphics 'SHELXTL (Sheldrick, 2000)'
_computing_publication_material 'SHELXTL (Sheldrick, 2000)'
_computing_structure_refinement 'SHELXL97 (Sheldrick, 2008)'
_computing_structure_solution 'SHELXS97 (Sheldrick, 2008)'
_diffrn_ambient_temperature 153(2)
_diffrn_measured_fraction_theta_full 0.998
_diffrn_measured_fraction_theta_max 0.998
_diffrn_measurement_device_type 'Rigaku R-axis SPIDER'
_diffrn_measurement_method '\w scans'
_diffrn_radiation_monochromator graphite
_diffrn_radiation_source 'Rotating Anode'
_diffrn_radiation_type MoK\a
_diffrn_radiation_wavelength 0.71073
_diffrn_reflns_av_R_equivalents 0.0224
_diffrn_reflns_av_sigmaI/netI 0.0127
_diffrn_reflns_limit_h_max 18
_diffrn_reflns_limit_h_min -18
_diffrn_reflns_limit_k_max 21
_diffrn_reflns_limit_k_min -21
_diffrn_reflns_limit_l_max 20
_diffrn_reflns_limit_l_min -21
_diffrn_reflns_number 36097
_diffrn_reflns_theta_full 27.47
_diffrn_reflns_theta_max 27.47
_diffrn_reflns_theta_min 3.09
_diffrn_standards_decay_% 0
_diffrn_standards_interval_count 0
_diffrn_standards_interval_time 0
_diffrn_standards_number 0
_exptl_absorpt_coefficient_mu 0.689
_exptl_absorpt_correction_T_max 0.8411
_exptl_absorpt_correction_T_min 0.7605
_exptl_absorpt_correction_type multi-scan
_exptl_absorpt_process_details '(Higashi, 1995)'
_exptl_crystal_colour colourless
_exptl_crystal_density_diffrn 1.427
_exptl_crystal_density_method 'not measured'
_exptl_crystal_description block
_exptl_crystal_F_000 1744
_exptl_crystal_size_max 0.42
_exptl_crystal_size_mid 0.29
_exptl_crystal_size_min 0.26
_refine_diff_density_max 0.347
_refine_diff_density_min -0.353
_refine_ls_extinction_coef 0.0019(3)
_refine_ls_extinction_expression Fc^*^=kFc[1+0.001xFc^2^\l^3^/sin(2\q)]^-1/4^
_refine_ls_extinction_method SHELXL
_refine_ls_goodness_of_fit_ref 1.062
_refine_ls_hydrogen_treatment mixed
_refine_ls_matrix_type full
_refine_ls_number_parameters 285
_refine_ls_number_reflns 4483
_refine_ls_number_restraints 4
_refine_ls_restrained_S_all 1.062
_refine_ls_R_factor_all 0.0307
_refine_ls_R_factor_gt 0.0270
_refine_ls_shift/su_max 0.001
_refine_ls_shift/su_mean 0.000
_refine_ls_structure_factor_coef Fsqd
_refine_ls_weighting_details 'calc w=1/[\s^2^(Fo^2^)+(0.0456P)^2^+1.3144P] where P=(Fo^2^+2Fc^2^)/3'
_refine_ls_weighting_scheme calc
_refine_ls_wR_factor_gt 0.0774
_refine_ls_wR_factor_ref 0.0796
_reflns_number_gt 4032
_reflns_number_total 4483
_reflns_threshold_expression I>2\s(I)
_cod_data_source_file bg2142.cif
_cod_data_source_block I
_cod_original_cell_volume 3911.08(13)
_cod_database_code 2217403
_cod_database_fobs_code 2217403

loop_
_symmetry_equiv_pos_as_xyz
'x, y, z'
'-x+1/2, -y+1/2, z+1/2'
'-x, y, -z+1/2'
'x+1/2, -y+1/2, -z'
'-x, -y, -z'
'x-1/2, y-1/2, -z-1/2'
'x, -y, z-1/2'
'-x-1/2, y-1/2, z'

loop_
_atom_site_type_symbol
_atom_site_label
_atom_site_fract_x
_atom_site_fract_y
_atom_site_fract_z
_atom_site_U_iso_or_equiv
_atom_site_adp_type
_atom_site_calc_flag
_atom_site_refinement_flags
_atom_site_occupancy
Zn Zn 0.5000 0.200846(12) 0.2500 0.02036(8) Uani d S 1
O O1 0.43810(7) 0.14750(5) 0.15455(5) 0.0247(2) Uani d . 1
O O2 0.38164(9) 0.08183(6) 0.25947(6) 0.0346(2) Uani d . 1
N N1 0.59696(7) 0.27314(6) 0.19415(6) 0.0199(2) Uani d . 1
N N2 0.65402(8) 0.38807(6) 0.14616(6) 0.0229(2) Uani d D 1
N N3 0.58881(8) 0.23678(7) 0.50153(7) 0.0239(2) Uani d D 1
N N4 0.62077(8) 0.34087(7) 0.58182(7) 0.0270(2) Uani d . 1
C C1 0.62241(8) 0.26200(7) 0.11345(7) 0.0200(2) Uani d . 1
C C2 0.62085(9) 0.19356(8) 0.06492(8) 0.0243(3) Uani d . 1
H H2 0.5999 0.1434 0.0853 0.029 Uiso calc R 1
C C3 0.65122(10) 0.20211(8) -0.01423(8) 0.0287(3) Uani d . 1
H H3 0.6509 0.1567 -0.0488 0.034 Uiso calc R 1
C C4 0.68243(10) 0.27583(9) -0.04472(8) 0.0309(3) Uani d . 1
H H4 0.7013 0.2794 -0.0997 0.037 Uiso calc R 1
C C5 0.68638(10) 0.34315(8) 0.00321(8) 0.0277(3) Uani d . 1
H H5 0.7083 0.3930 -0.0172 0.033 Uiso calc R 1
C C6 0.65670(9) 0.33473(7) 0.08296(7) 0.0220(2) Uani d . 1
C C7 0.61950(8) 0.34911(7) 0.21111(7) 0.0203(2) Uani d . 1
C C8 0.61087(8) 0.38614(7) 0.29088(7) 0.0214(2) Uani d . 1
C C9 0.59900(9) 0.46915(8) 0.30015(8) 0.0252(3) Uani d . 1
H H9 0.5977 0.5031 0.2541 0.030 Uiso calc R 1
C C10 0.58919(10) 0.50126(8) 0.37704(9) 0.0284(3) Uani d . 1
H H10 0.5807 0.5573 0.3833 0.034 Uiso calc R 1
C C11 0.59159(9) 0.45248(8) 0.44476(8) 0.0264(3) Uani d . 1
H H11 0.5852 0.4752 0.4971 0.032 Uiso calc R 1
C C12 0.60338(9) 0.36969(7) 0.43607(8) 0.0223(2) Uani d . 1
C C13 0.60420(9) 0.31727(8) 0.50712(8) 0.0229(2) Uani d . 1
C C14 0.61670(10) 0.27139(8) 0.62767(8) 0.0272(3) Uani d . 1
C C15 0.63182(12) 0.26000(10) 0.71047(9) 0.0375(3) Uani d . 1
H H15 0.6462 0.3038 0.7450 0.045 Uiso calc R 1
C C16 0.62511(14) 0.18299(11) 0.74009(9) 0.0405(4) Uani d . 1
H H16 0.6352 0.1738 0.7960 0.049 Uiso calc R 1
C C17 0.60381(11) 0.11817(9) 0.69005(9) 0.0359(3) Uani d . 1
H H17 0.5993 0.0661 0.7128 0.043 Uiso calc R 1
C C18 0.58912(10) 0.12804(8) 0.60805(9) 0.0305(3) Uani d . 1
H H18 0.5750 0.0840 0.5738 0.037 Uiso calc R 1
C C19 0.59617(9) 0.20575(8) 0.57840(8) 0.0248(3) Uani d . 1
C C20 0.61400(9) 0.33772(7) 0.35896(8) 0.0219(3) Uani d . 1
H H20 0.6236 0.2817 0.3528 0.026 Uiso calc R 1
C C21 0.39227(9) 0.08843(7) 0.18557(8) 0.0236(3) Uani d . 1
C C22 0.35683(12) 0.02507(9) 0.12828(9) 0.0359(3) Uani d . 1
H H22A 0.4009 -0.0202 0.1280 0.043 Uiso calc R 1
H H22B 0.3522 0.0475 0.0738 0.043 Uiso calc R 1
H H22C 0.2943 0.0067 0.1458 0.043 Uiso calc R 1
H H2N 0.6812(12) 0.4349(7) 0.1461(11) 0.043(5) Uiso d D 1
H H3N 0.5746(13) 0.2099(9) 0.4590(8) 0.038(5) Uiso d D 1
O O3 0.73576(9) 0.53271(6) 0.13461(7) 0.0396(3) Uani d D 1
H H3AO 0.7035(13) 0.5725(9) 0.1205(12) 0.055(6) Uiso d D 1
H H3BO 0.7795(12) 0.5466(12) 0.1658(11) 0.057(6) Uiso d D 1

loop_
_atom_site_aniso_label
_atom_site_aniso_U_11
_atom_site_aniso_U_22
_atom_site_aniso_U_33
_atom_site_aniso_U_12
_atom_site_aniso_U_13
_atom_site_aniso_U_23
Zn 0.02511(12) 0.01605(12) 0.01992(12) 0.000 0.00432(7) 0.000
O1 0.0304(5) 0.0176(4) 0.0262(5) -0.0038(3) 0.0034(4) 0.0008(3)
O2 0.0477(6) 0.0271(5) 0.0291(5) -0.0057(5) 0.0114(4) 0.0010(4)
N1 0.0221(5) 0.0175(5) 0.0201(5) -0.0003(4) 0.0027(4) -0.0001(4)
N2 0.0252(5) 0.0195(5) 0.0239(5) -0.0036(4) -0.0017(4) 0.0035(4)
N3 0.0279(6) 0.0229(5) 0.0208(5) -0.0006(4) -0.0004(4) -0.0012(4)
N4 0.0323(6) 0.0267(6) 0.0219(5) -0.0011(4) -0.0026(4) -0.0012(4)
C1 0.0184(5) 0.0218(6) 0.0196(6) 0.0018(4) 0.0014(4) 0.0022(5)
C2 0.0241(6) 0.0228(6) 0.0260(6) 0.0022(5) 0.0035(5) -0.0003(5)
C3 0.0284(7) 0.0333(7) 0.0243(6) 0.0048(5) 0.0026(5) -0.0045(5)
C4 0.0289(7) 0.0421(8) 0.0216(6) 0.0030(6) 0.0033(5) 0.0035(6)
C5 0.0276(6) 0.0318(7) 0.0237(6) -0.0022(5) 0.0004(5) 0.0090(5)
C6 0.0205(6) 0.0229(6) 0.0226(6) -0.0001(5) -0.0016(5) 0.0030(5)
C7 0.0200(5) 0.0182(5) 0.0227(6) 0.0001(4) -0.0008(5) 0.0020(5)
C8 0.0205(6) 0.0202(6) 0.0236(6) -0.0015(4) -0.0018(5) -0.0015(5)
C9 0.0278(6) 0.0191(6) 0.0287(6) -0.0012(5) -0.0045(5) 0.0013(5)
C10 0.0335(7) 0.0187(6) 0.0332(7) 0.0014(5) -0.0055(6) -0.0043(5)
C11 0.0288(6) 0.0240(6) 0.0263(6) 0.0019(5) -0.0022(5) -0.0063(5)
C12 0.0211(6) 0.0219(6) 0.0239(6) -0.0001(4) -0.0022(5) -0.0009(5)
C13 0.0219(6) 0.0233(6) 0.0233(6) 0.0009(5) -0.0011(5) -0.0023(5)
C14 0.0276(7) 0.0285(7) 0.0255(6) -0.0005(5) -0.0012(5) 0.0005(5)
C15 0.0499(9) 0.0384(8) 0.0241(7) -0.0034(7) -0.0054(6) -0.0009(6)
C16 0.0507(10) 0.0463(9) 0.0246(7) 0.0003(8) -0.0030(6) 0.0074(6)
C17 0.0404(8) 0.0334(7) 0.0338(7) 0.0027(6) 0.0038(6) 0.0093(6)
C18 0.0341(7) 0.0260(6) 0.0313(7) 0.0015(5) 0.0036(6) 0.0016(6)
C19 0.0224(6) 0.0287(6) 0.0234(6) 0.0013(5) 0.0013(5) 0.0016(5)
C20 0.0229(6) 0.0182(6) 0.0246(6) -0.0002(4) -0.0018(5) -0.0016(5)
C21 0.0241(6) 0.0177(6) 0.0290(6) 0.0003(4) 0.0019(5) 0.0022(5)
C22 0.0432(9) 0.0275(7) 0.0370(8) -0.0092(6) -0.0095(6) 0.0003(6)
O3 0.0458(7) 0.0217(5) 0.0511(7) -0.0099(5) -0.0215(5) 0.0115(5)

loop_
_atom_type_symbol
_atom_type_description
_atom_type_scat_dispersion_real
_atom_type_scat_dispersion_imag
_atom_type_scat_source
C C 0.0033 0.0016 'International Tables Vol C Tables 4.2.6.8 and 6.1.1.4'
H H 0.0000 0.0000 'International Tables Vol C Tables 4.2.6.8 and 6.1.1.4'
N N 0.0061 0.0033 'International Tables Vol C Tables 4.2.6.8 and 6.1.1.4'
O O 0.0106 0.0060 'International Tables Vol C Tables 4.2.6.8 and 6.1.1.4'
Zn Zn 0.2839 1.4301 'International Tables Vol C Tables 4.2.6.8 and 6.1.1.4'

loop_
_geom_angle_atom_site_label_1
_geom_angle_atom_site_label_2
_geom_angle_atom_site_label_3
_geom_angle_site_symmetry_1
_geom_angle_site_symmetry_3
_geom_angle
O1 Zn O1 . 3_655 127.50(5)
O1 Zn N1 . . 101.39(4)
O1 Zn N1 3_655 . 108.91(4)
O1 Zn N1 . 3_655 108.91(4)
O1 Zn N1 3_655 3_655 101.39(4)
N1 Zn N1 . 3_655 107.74(6)
C21 O1 Zn . . 104.16(8)
C7 N1 C1 . . 105.41(10)
C7 N1 Zn . . 128.60(8)
C1 N1 Zn . . 121.75(8)
C7 N2 C6 . . 107.73(10)
C7 N2 H2N . . 126.4(12)
C6 N2 H2N . . 124.6(12)
C13 N3 C19 . . 107.19(11)
C13 N3 H3N . . 127.4(12)
C19 N3 H3N . . 125.3(12)
C13 N4 C14 . . 104.82(11)
N1 C1 C2 . . 130.94(11)
N1 C1 C6 . . 108.57(11)
C2 C1 C6 . . 120.46(11)
C3 C2 C1 . . 117.04(12)
C3 C2 H2 . . 121.5
C1 C2 H2 . . 121.5
C2 C3 C4 . . 121.89(13)
C2 C3 H3 . . 119.1
C4 C3 H3 . . 119.1
C5 C4 C3 . . 121.48(12)
C5 C4 H4 . . 119.3
C3 C4 H4 . . 119.3
C4 C5 C6 . . 116.86(12)
C4 C5 H5 . . 121.6
C6 C5 H5 . . 121.6
N2 C6 C5 . . 131.66(12)
N2 C6 C1 . . 106.12(11)
C5 C6 C1 . . 122.22(12)
N1 C7 N2 . . 112.11(11)
N1 C7 C8 . . 124.76(11)
N2 C7 C8 . . 123.11(11)
C20 C8 C9 . . 119.35(11)
C20 C8 C7 . . 118.95(11)
C9 C8 C7 . . 121.70(12)
C10 C9 C8 . . 119.55(12)
C10 C9 H9 . . 120.2
C8 C9 H9 . . 120.2
C11 C10 C9 . . 120.81(12)
C11 C10 H10 . . 119.6
C9 C10 H10 . . 119.6
C10 C11 C12 . . 120.01(12)
C10 C11 H11 . . 120.0
C12 C11 H11 . . 120.0
C20 C12 C11 . . 119.07(12)
C20 C12 C13 . . 120.39(11)
C11 C12 C13 . . 120.54(12)
N4 C13 N3 . . 112.71(12)
N4 C13 C12 . . 125.12(12)
N3 C13 C12 . . 122.16(11)
N4 C14 C19 . . 110.20(12)
N4 C14 C15 . . 130.00(13)
C19 C14 C15 . . 119.79(13)
C16 C15 C14 . . 117.66(14)
C16 C15 H15 . . 121.2
C14 C15 H15 . . 121.2
C15 C16 C17 . . 121.78(14)
C15 C16 H16 . . 119.1
C17 C16 H16 . . 119.1
C18 C17 C16 . . 121.50(14)
C18 C17 H17 . . 119.3
C16 C17 H17 . . 119.3
C17 C18 C19 . . 116.54(14)
C17 C18 H18 . . 121.7
C19 C18 H18 . . 121.7
N3 C19 C18 . . 132.16(13)
N3 C19 C14 . . 105.07(11)
C18 C19 C14 . . 122.74(13)
C8 C20 C12 . . 121.19(11)
C8 C20 H20 . . 119.4
C12 C20 H20 . . 119.4
O2 C21 O1 . . 121.59(12)
O2 C21 C22 . . 121.30(12)
O1 C21 C22 . . 117.02(12)
C21 C22 H22A . . 109.5
C21 C22 H22B . . 109.5
H22A C22 H22B . . 109.5
C21 C22 H22C . . 109.5
H22A C22 H22C . . 109.5
H22B C22 H22C . . 109.5
H3AO O3 H3BO . . 110.7(19)

loop_
_geom_bond_atom_site_label_1
_geom_bond_atom_site_label_2
_geom_bond_site_symmetry_2
_geom_bond_distance
Zn O1 . 2.0145(9)
Zn O1 3_655 2.0145(9)
Zn N1 . 2.0477(10)
Zn N1 3_655 2.0477(10)
O1 C21 . 1.2873(15)
O2 C21 . 1.2378(16)
N1 C7 . 1.3380(16)
N1 C1 . 1.3964(15)
N2 C7 . 1.3485(16)
N2 C6 . 1.3748(16)
N2 H2N . 0.871(9)
N3 C13 . 1.3649(16)
N3 C19 . 1.3782(17)
N3 H3N . 0.858(9)
N4 C13 . 1.3193(17)
N4 C14 . 1.3878(17)
C1 C2 . 1.3974(17)
C1 C6 . 1.4020(17)
C2 C3 . 1.3867(19)
C2 H2 . 0.9500
C3 C4 . 1.402(2)
C3 H3 . 0.9500
C4 C5 . 1.377(2)
C4 H4 . 0.9500
C5 C6 . 1.3928(18)
C5 H5 . 0.9500
C7 C8 . 1.4636(17)
C8 C20 . 1.3880(17)
C8 C9 . 1.4047(17)
C9 C10 . 1.3886(19)
C9 H9 . 0.9500
C10 C11 . 1.386(2)
C10 H10 . 0.9500
C11 C12 . 1.4001(17)
C11 H11 . 0.9500
C12 C20 . 1.3923(17)
C12 C13 . 1.4664(18)
C14 C19 . 1.3970(19)
C14 C15 . 1.4006(19)
C15 C16 . 1.380(2)
C15 H15 . 0.9500
C16 C17 . 1.396(2)
C16 H16 . 0.9500
C17 C18 . 1.384(2)
C17 H17 . 0.9500
C18 C19 . 1.3912(19)
C18 H18 . 0.9500
C20 H20 . 0.9500
C21 C22 . 1.5069(18)
C22 H22A . 0.9800
C22 H22B . 0.9800
C22 H22C . 0.9800
O3 H3AO . 0.839(9)
O3 H3BO . 0.839(9)

loop_
_geom_hbond_atom_site_label_D
_geom_hbond_atom_site_label_H
_geom_hbond_atom_site_label_A
_geom_hbond_site_symmetry_A
_geom_hbond_distance_DH
_geom_hbond_distance_HA
_geom_hbond_distance_DA
_geom_hbond_angle_DHA
N2 H2N O3 . 0.871(9) 1.817(9) 2.6848(14) 174.0(17)
N3 H3N O1 3_655 0.858(9) 2.158(10) 3.0079(14) 170.6(17)
O3 H3AO N4 7_565 0.839(9) 1.968(10) 2.8046(16) 175(2)
O3 H3BO O2 6_666 0.839(9) 1.991(10) 2.8295(15) 179(2)

loop_
_geom_torsion_atom_site_label_1
_geom_torsion_atom_site_label_2
_geom_torsion_atom_site_label_3
_geom_torsion_atom_site_label_4
_geom_torsion_site_symmetry_1
_geom_torsion
O1 Zn O1 C21 3_655 40.82(7)
N1 Zn O1 C21 . 165.66(8)
N1 Zn O1 C21 3_655 -80.92(8)
O1 Zn N1 C7 . 137.44(10)
O1 Zn N1 C7 3_655 -86.05(11)
N1 Zn N1 C7 3_655 23.14(9)
O1 Zn N1 C1 . -15.92(10)
O1 Zn N1 C1 3_655 120.59(9)
N1 Zn N1 C1 3_655 -130.22(10)
C7 N1 C1 C2 . 175.43(13)
Zn N1 C1 C2 . -25.88(18)
C7 N1 C1 C6 . -2.48(13)
Zn N1 C1 C6 . 156.20(8)
N1 C1 C2 C3 . -179.94(13)
C6 C1 C2 C3 . -2.24(19)
C1 C2 C3 C4 . 0.1(2)
C2 C3 C4 C5 . 1.5(2)
C3 C4 C5 C6 . -0.9(2)
C7 N2 C6 C5 . -179.54(13)
C7 N2 C6 C1 . -0.20(13)
C4 C5 C6 N2 . 177.96(13)
C4 C5 C6 C1 . -1.29(19)
N1 C1 C6 N2 . 1.67(13)
C2 C1 C6 N2 . -176.50(11)
N1 C1 C6 C5 . -178.92(12)
C2 C1 C6 C5 . 2.91(19)
C1 N1 C7 N2 . 2.43(14)
Zn N1 C7 N2 . -154.27(9)
C1 N1 C7 C8 . -175.89(11)
Zn N1 C7 C8 . 27.41(17)
C6 N2 C7 N1 . -1.44(14)
C6 N2 C7 C8 . 176.92(11)
N1 C7 C8 C20 . 25.18(18)
N2 C7 C8 C20 . -152.96(12)
N1 C7 C8 C9 . -154.45(12)
N2 C7 C8 C9 . 27.41(18)
C20 C8 C9 C10 . -0.95(19)
C7 C8 C9 C10 . 178.68(12)
C8 C9 C10 C11 . 0.4(2)
C9 C10 C11 C12 . -0.4(2)
C10 C11 C12 C20 . 0.97(19)
C10 C11 C12 C13 . -178.81(12)
C14 N4 C13 N3 . 0.51(15)
C14 N4 C13 C12 . -178.52(12)
C19 N3 C13 N4 . -0.16(15)
C19 N3 C13 C12 . 178.90(11)
C20 C12 C13 N4 . 160.33(13)
C11 C12 C13 N4 . -19.9(2)
C20 C12 C13 N3 . -18.61(18)
C11 C12 C13 N3 . 161.17(12)
C13 N4 C14 C19 . -0.68(15)
C13 N4 C14 C15 . 177.69(15)
N4 C14 C15 C16 . -178.56(15)
C19 C14 C15 C16 . -0.3(2)
C14 C15 C16 C17 . -0.2(3)
C15 C16 C17 C18 . 0.5(3)
C16 C17 C18 C19 . -0.3(2)
C13 N3 C19 C18 . -178.53(14)
C13 N3 C19 C14 . -0.26(14)
C17 C18 C19 N3 . 177.85(14)
C17 C18 C19 C14 . -0.2(2)
N4 C14 C19 N3 . 0.59(15)
C15 C14 C19 N3 . -177.97(13)
N4 C14 C19 C18 . 179.06(13)
C15 C14 C19 C18 . 0.5(2)
C9 C8 C20 C12 . 1.52(18)
C7 C8 C20 C12 . -178.12(11)
C11 C12 C20 C8 . -1.53(19)
C13 C12 C20 C8 . 178.26(12)
Zn O1 C21 O2 . 10.67(15)
Zn O1 C21 C22 . -165.93(10)
